data_4313280
loop_
_publ_author_name
'St\'efania Tanase'
'Floriana Tuna'
'Philippe Guionneau'
'Thierry Maris'
'Guillaume Rombaut'
'Corine Mathoni\`ere'
'Marius Andruh'
') Olivier Kahn'
'Jean-Pascal Sutter'

_publ_section_title
;
 Substantial Increase of the Ordering Temperature for {MnII/MoIII(CN)7}-
 Based Magnets as a Function of the 3d Ion Site Geometry: Example of Two
 Supramolecular Materials with Tc= 75 and 106 K
;
_journal_name_full 'Inorganic Chemistry'
_journal_page_first 1625
_journal_page_last 1631
_journal_paper_doi 10.1021/ic025990z
_journal_volume 42
_journal_year 2003
_chemical_formula_sum 'C13 H15 Mn2 Mo N8 O4'
_chemical_formula_weight 553.15
_chemical_name_systematic
; 
 ? 
;
_space_group_IT_number 61
_symmetry_cell_setting orthorhombic
_symmetry_space_group_name_Hall '-P 2ac 2ab'
_symmetry_space_group_name_H-M 'P b c a'
_atom_sites_solution_hydrogens geom
_atom_sites_solution_primary direct
_atom_sites_solution_secondary difmap
_audit_creation_method SHELXL-97
_cell_angle_alpha 90.00
_cell_angle_beta 90.00
_cell_angle_gamma 90.00
_cell_formula_units_Z 8
_cell_length_a 12.5269(4)
_cell_length_b 12.0208(4)
_cell_length_c 26.1327(4)
_cell_measurement_temperature 293(2)
_cell_measurement_theta_max 27.10
_cell_measurement_theta_min 4.27
_cell_volume 3935.15(19)
_computing_structure_refinement 'SHELXL-97 (Sheldrick, 1997)'
_computing_structure_solution 'SHELXS-97 (Sheldrick, 1990)'
_diffrn_ambient_temperature 293(2)
_diffrn_measured_fraction_theta_full 0.991
_diffrn_measured_fraction_theta_max 0.991
_diffrn_radiation_monochromator graphite
_diffrn_radiation_source 'fine-focus sealed tube'
_diffrn_radiation_type MoK\a
_diffrn_radiation_wavelength 0.71073
_diffrn_reflns_av_R_equivalents 0.0787
_diffrn_reflns_av_sigmaI/netI 0.0489
_diffrn_reflns_limit_h_max 16
_diffrn_reflns_limit_h_min -16
_diffrn_reflns_limit_k_max 15
_diffrn_reflns_limit_k_min -15
_diffrn_reflns_limit_l_max 33
_diffrn_reflns_limit_l_min -33
_diffrn_reflns_number 25556
_diffrn_reflns_theta_full 27.10
_diffrn_reflns_theta_max 27.10
_diffrn_reflns_theta_min 4.12
_exptl_absorpt_coefficient_mu 1.928
_exptl_absorpt_correction_T_max 0.9625
_exptl_absorpt_correction_T_min 0.7478
_exptl_crystal_colour green
_exptl_crystal_density_diffrn 1.867
_exptl_crystal_density_method 'not measured'
_exptl_crystal_description plate
_exptl_crystal_F_000 2184
_exptl_crystal_size_max 0.16
_exptl_crystal_size_mid 0.12
_exptl_crystal_size_min 0.02
_refine_diff_density_max 0.972
_refine_diff_density_min -1.505
_refine_diff_density_rms 0.199
_refine_ls_extinction_method none
_refine_ls_goodness_of_fit_ref 1.272
_refine_ls_hydrogen_treatment mixed
_refine_ls_matrix_type full
_refine_ls_number_parameters 314
_refine_ls_number_reflns 4303
_refine_ls_number_restraints 28
_refine_ls_restrained_S_all 1.268
_refine_ls_R_factor_all 0.0922
_refine_ls_R_factor_gt 0.0757
_refine_ls_shift/su_max 0.009
_refine_ls_shift/su_mean 0.000
_refine_ls_structure_factor_coef Fsqd
_refine_ls_weighting_details 'calc w=1/[\s^2^(Fo^2^)+(0.0000P)^2^+76.4981P] where P=(Fo^2^+2Fc^2^)/3'
_refine_ls_weighting_scheme calc
_refine_ls_wR_factor_gt 0.1698
_refine_ls_wR_factor_ref 0.1753
_reflns_number_gt 3507
_reflns_number_total 4303
_reflns_threshold_expression >2sigma(I)
_cod_data_source_file ic025990zsi20020830_053017_1.cif
_cod_data_source_block compound1
_cod_depositor_comments
;
The following automatic conversions were performed:

'_symmetry_cell_setting' tag value 'othorhombic' was replaced with
'orthorhombic' value as specified in the replacement file
'/home/robertas/cod-tools/perl-scripts/inputs/replacement_values.lst'.

Automatic conversion script
Id: cif_fix_values 3143 2015-03-26 13:38:13Z robertas 
;
_cod_database_code 4313280

loop_
_symmetry_equiv_pos_as_xyz
'x, y, z'
'-x+1/2, -y, z+1/2'
'x+1/2, -y+1/2, -z'
'-x, y+1/2, -z+1/2'
'-x, -y, -z'
'x-1/2, y, -z-1/2'
'-x-1/2, y-1/2, z'
'x, -y-1/2, z-1/2'

loop_
_atom_site_label
_atom_site_type_symbol
_atom_site_fract_x
_atom_site_fract_y
_atom_site_fract_z
_atom_site_U_iso_or_equiv
_atom_site_adp_type
_atom_site_occupancy
_atom_site_symmetry_multiplicity
_atom_site_calc_flag
_atom_site_refinement_flags
_atom_site_disorder_assembly
_atom_site_disorder_group
C1 C 0.0436(7) 0.8063(8) 0.5670(3) 0.0232(19) Uani 1 1 d . . .
C2 C 0.0842(9) 0.7339(15) 0.6631(6) 0.076(6) Uani 1 1 d . . .
C3 C -0.1034(10) 0.7257(12) 0.6847(7) 0.074(6) Uani 1 1 d . . .
C4 C -0.1191(8) 0.9409(8) 0.6950(4) 0.026(2) Uani 1 1 d . . .
C5 C 0.0922(9) 0.9454(10) 0.6663(5) 0.044(3) Uani 1 1 d . . .
C6 C -0.0606(7) 1.0011(8) 0.5977(3) 0.0221(19) Uani 1 1 d . . .
C7 C -0.1788(8) 0.8009(11) 0.5982(4) 0.040(3) Uani 1 1 d . . .
C8A C 0.039(2) 0.663(2) 0.3265(9) 0.031(5) Uiso 0.50 1 d PU A 2
H8A1 H 0.0263 0.6007 0.3039 0.038 Uiso 0.50 1 calc PR A 2
H8A2 H 0.1146 0.6822 0.3245 0.038 Uiso 0.50 1 calc PR A 2
C9A C -0.0281(19) 0.762(2) 0.3105(9) 0.044(6) Uani 0.50 1 d P . 2
H9A1 H -0.0257 0.8163 0.3378 0.053 Uiso 0.50 1 calc PR . 2
H9A2 H 0.0047 0.7951 0.2806 0.053 Uiso 0.50 1 calc PR . 2
C10 C 0.0886(13) 0.4820(10) 0.4318(7) 0.070(5) Uani 1 1 d . . .
H10A H 0.0744 0.4082 0.4453 0.084 Uiso 1 1 calc R B 1
H10B H 0.1542 0.4785 0.4122 0.084 Uiso 1 1 calc R B 1
C12 C -0.1604(10) 0.6990(12) 0.4151(5) 0.050(3) Uani 1 1 d . . .
H12A H -0.1885 0.6264 0.4241 0.061 Uiso 1 1 calc R C 1
H12B H -0.2209 0.7484 0.4105 0.061 Uiso 1 1 calc R C 1
C13B C -0.1069(16) 0.689(2) 0.3677(8) 0.037(5) Uani 0.50 1 d P A 1
H13A H -0.0981 0.7622 0.3522 0.045 Uiso 0.50 1 calc PR A 1
H13B H -0.1475 0.6429 0.3444 0.045 Uiso 0.50 1 calc PR A 1
C14B C -0.0122(19) 0.5204(17) 0.3932(8) 0.033(5) Uani 0.50 1 d P A 1
H14A H -0.0152 0.4734 0.3631 0.040 Uiso 0.50 1 calc PR A 1
H14B H -0.0800 0.5159 0.4110 0.040 Uiso 0.50 1 calc PR A 1
C13A C -0.0927(18) 0.594(2) 0.3934(10) 0.047(6) Uani 0.50 1 d P A 2
H13C H -0.0870 0.5368 0.4195 0.056 Uiso 0.50 1 calc PR A 2
H13D H -0.1283 0.5622 0.3638 0.056 Uiso 0.50 1 calc PR A 2
C14A C 0.089(2) 0.5246(15) 0.3886(7) 0.033(5) Uani 0.50 1 d P A 2
H14C H 0.0696 0.4677 0.3641 0.040 Uiso 0.50 1 calc PR A 2
H14D H 0.1620 0.5468 0.3810 0.040 Uiso 0.50 1 calc PR A 2
Mn1 Mn 0.07954(11) 0.73985(12) 0.44760(5) 0.0209(3) Uani 1 1 d . . .
Mn2 Mn -0.25271(11) 1.10497(12) 0.76910(5) 0.0213(3) Uani 1 1 d . . .
Mo1 Mo -0.03454(5) 0.84558(6) 0.63766(3) 0.01442(18) Uani 1 1 d . . .
N1 N 0.0811(8) 0.7868(9) 0.5274(3) 0.043(3) Uani 1 1 d . A .
N2 N 0.2426(7) 0.7207(10) 0.4232(4) 0.049(3) Uani 1 1 d . . .
N3 N 0.0710(8) 0.9128(7) 0.4216(3) 0.035(2) Uani 1 1 d . . .
N4 N -0.1612(8) 0.9910(7) 0.7253(4) 0.040(2) Uani 1 1 d . . .
N5 N 0.1572(8) 1.0011(9) 0.6852(6) 0.067(4) Uani 1 1 d . . .
N6 N 0.0113(8) 0.6328(8) 0.3795(4) 0.038(2) Uani 1 1 d . A .
N8A N -0.1518(13) 0.6470(15) 0.6979(8) 0.027(4) Uani 0.50 1 d PU . .
N8B N -0.1363(16) 0.6843(19) 0.7269(9) 0.043(5) Uani 0.50 1 d PU . .
N9A N 0.1484(15) 0.6517(17) 0.6656(7) 0.030(4) Uani 0.50 1 d PU . .
N9B N 0.1515(14) 0.6963(16) 0.6903(8) 0.030(4) Uani 0.50 1 d PU . .
O1 O -0.0987(6) 0.7393(8) 0.4578(3) 0.046(2) Uani 1 1 d . A .
O2 O 0.1023(8) 0.5601(8) 0.4746(3) 0.065(3) Uani 1 1 d . A .
O3A O -0.3618(11) 1.2604(12) 0.7988(5) 0.030(3) Uani 0.50 1 d P . 2
O4 O 0.3102(10) 0.5424(11) 0.5181(5) 0.083(4) Uani 1 1 d DU . .
C8B C 0.068(2) 0.635(2) 0.3291(9) 0.033(6) Uiso 0.50 1 d PU A 1
H8B1 H 0.0232 0.5996 0.3036 0.039 Uiso 0.50 1 calc PR A 1
H8B2 H 0.1329 0.5909 0.3320 0.039 Uiso 0.50 1 calc PR A 1
C9B C 0.0982(17) 0.751(2) 0.3100(7) 0.036(5) Uani 0.50 1 d P A 1
H9B1 H 0.0341 0.7940 0.3032 0.044 Uiso 0.50 1 calc PR A 1
H9B2 H 0.1392 0.7900 0.3360 0.044 Uiso 0.50 1 calc PR A 1
O3B O 0.1589(12) 0.7410(13) 0.2651(5) 0.036(4) Uani 0.50 1 d P . 1
H4A H 0.273(11) 0.544(12) 0.555(4) 0.058(19) Uiso 1 1 d DU . .
H4B H 0.363(11) 0.539(15) 0.545(5) 0.09(2) Uiso 1 1 d DU . .

loop_
_atom_site_aniso_label
_atom_site_aniso_U_11
_atom_site_aniso_U_22
_atom_site_aniso_U_33
_atom_site_aniso_U_23
_atom_site_aniso_U_13
_atom_site_aniso_U_12
C1 0.018(4) 0.029(5) 0.022(4) 0.005(4) 0.001(4) 0.002(4)
C2 0.020(5) 0.104(12) 0.104(12) 0.090(11) 0.005(7) 0.001(7)
C3 0.027(6) 0.052(9) 0.142(15) 0.056(10) 0.032(8) 0.020(6)
C4 0.026(5) 0.015(4) 0.036(5) -0.009(4) 0.011(4) 0.002(4)
C5 0.027(5) 0.033(6) 0.072(8) -0.028(6) -0.003(6) 0.002(5)
C6 0.028(5) 0.016(4) 0.022(5) 0.000(4) -0.001(4) -0.001(4)
C7 0.023(5) 0.072(9) 0.025(5) -0.015(5) -0.004(4) -0.012(5)
C9A 0.042(13) 0.050(15) 0.040(12) -0.016(12) -0.009(10) 0.007(12)
C10 0.081(11) 0.015(6) 0.114(14) 0.006(7) 0.038(10) 0.010(6)
C12 0.035(6) 0.062(9) 0.054(8) -0.019(7) 0.004(6) 0.001(6)
C13B 0.026(10) 0.049(14) 0.037(12) -0.003(11) -0.014(9) -0.006(10)
C14B 0.044(13) 0.027(11) 0.029(10) 0.001(9) 0.013(9) -0.001(9)
C13A 0.026(11) 0.058(17) 0.056(15) 0.004(13) -0.009(11) -0.003(11)
C14A 0.068(16) 0.008(9) 0.023(10) 0.002(8) -0.006(10) -0.006(9)
Mn1 0.0225(7) 0.0210(7) 0.0191(6) 0.0016(6) 0.0041(5) 0.0052(6)
Mn2 0.0182(6) 0.0252(7) 0.0205(6) -0.0051(6) 0.0007(6) 0.0000(6)
Mo1 0.0140(3) 0.0141(3) 0.0152(3) -0.0026(3) -0.0002(3) -0.0004(3)
N1 0.038(5) 0.067(7) 0.024(4) -0.003(5) 0.002(4) 0.014(5)
N2 0.024(5) 0.076(8) 0.047(6) -0.017(6) 0.003(4) 0.013(5)
N3 0.051(6) 0.019(4) 0.036(5) -0.001(4) 0.001(4) 0.002(4)
N4 0.047(6) 0.028(5) 0.045(6) -0.018(4) 0.023(5) -0.009(4)
N5 0.031(6) 0.045(7) 0.124(11) -0.044(7) -0.022(6) 0.001(5)
N6 0.046(5) 0.029(5) 0.039(5) -0.009(4) 0.017(4) -0.014(4)
N8A 0.023(8) 0.019(9) 0.040(10) 0.022(8) 0.004(8) 0.001(7)
N8B 0.035(11) 0.048(13) 0.044(12) -0.013(10) 0.006(10) 0.005(9)
N9A 0.032(9) 0.037(11) 0.020(9) -0.006(8) -0.008(7) 0.011(9)
N9B 0.020(8) 0.030(10) 0.041(11) 0.026(9) -0.003(9) 0.005(8)
O1 0.030(4) 0.066(6) 0.041(4) -0.016(4) 0.005(3) -0.006(4)
O2 0.089(7) 0.062(6) 0.046(5) 0.031(5) 0.031(5) 0.041(6)
O3A 0.039(8) 0.027(7) 0.024(7) 0.002(6) 0.007(6) 0.007(6)
O4 0.079(8) 0.080(8) 0.090(8) -0.006(7) -0.019(7) 0.023(7)
C9B 0.027(10) 0.059(15) 0.023(10) 0.002(10) 0.010(8) -0.007(11)
O3B 0.046(9) 0.039(9) 0.025(7) 0.012(7) 0.008(6) -0.024(7)

loop_
_atom_type_symbol
_atom_type_description
_atom_type_scat_dispersion_real
_atom_type_scat_dispersion_imag
_atom_type_scat_source
C C 0.0033 0.0016 'International Tables Vol C Tables 4.2.6.8 and 6.1.1.4'
H H 0.0000 0.0000 'International Tables Vol C Tables 4.2.6.8 and 6.1.1.4'
Mn Mn 0.3368 0.7283 'International Tables Vol C Tables 4.2.6.8 and 6.1.1.4'
Mo Mo -1.6832 0.6857 'International Tables Vol C Tables 4.2.6.8 and 6.1.1.4'
N N 0.0061 0.0033 'International Tables Vol C Tables 4.2.6.8 and 6.1.1.4'
O O 0.0106 0.0060 'International Tables Vol C Tables 4.2.6.8 and 6.1.1.4'

loop_
_geom_angle_atom_site_label_1
_geom_angle_atom_site_label_2
_geom_angle_atom_site_label_3
_geom_angle
_geom_angle_site_symmetry_1
_geom_angle_site_symmetry_3
_geom_angle_publ_flag
N1 C1 Mo1 176.5(8) . . ?
N9B C2 N9A 39.6(11) . . ?
N9B C2 Mo1 158(2) . . ?
N9A C2 Mo1 162.4(17) . . ?
N8A C3 N8B 42.8(12) . . ?
N8A C3 Mo1 160.8(19) . . ?
N8B C3 Mo1 155.9(18) . . ?
N4 C4 Mo1 178.6(10) . . ?
N5 C5 Mo1 175.1(12) . . ?
N3 C6 Mo1 176.1(9) 5_576 . ?
N2 C7 Mo1 178.5(12) 3_466 . ?
N6 C8A C9A 108.6(19) . . ?
O3A C9A C8A 117(2) 2_474 . ?
C14A C10 O2 115.2(13) . . ?
C14A C10 C14B 49.1(15) . . ?
O2 C10 C14B 111.6(11) . . ?
C13B C12 O1 116.8(12) . . ?
C13B C12 C13A 51.9(14) . . ?
O1 C12 C13A 104.6(12) . . ?
C12 C13B N6 107.1(14) . . ?
N6 C14B C10 104.8(15) . . ?
N6 C13A C12 108.1(18) . . ?
C10 C14A N6 117.1(18) . . ?
N2 Mn1 N1 107.8(4) . . ?
N2 Mn1 N3 93.2(4) . . ?
N1 Mn1 N3 93.0(4) . . ?
N2 Mn1 O1 167.8(3) . . ?
N1 Mn1 O1 84.0(3) . . ?
N3 Mn1 O1 89.5(4) . . ?
N2 Mn1 O2 82.7(4) . . ?
N1 Mn1 O2 87.0(4) . . ?
N3 Mn1 O2 175.7(4) . . ?
O1 Mn1 O2 94.8(4) . . ?
N2 Mn1 N6 93.6(4) . . ?
N1 Mn1 N6 151.0(4) . . ?
N3 Mn1 N6 105.5(3) . . ?
O1 Mn1 N6 74.2(3) . . ?
O2 Mn1 N6 76.3(4) . . ?
N9B Mn2 N8B 118.2(9) 4_556 7_565 ?
N9B Mn2 N5 112.0(8) 4_556 6_557 ?
N8B Mn2 N5 103.1(7) 7_565 6_557 ?
N9B Mn2 N4 107.5(6) 4_556 . ?
N8B Mn2 N4 112.5(7) 7_565 . ?
N5 Mn2 N4 102.6(4) 6_557 . ?
N9B Mn2 N9A 22.1(7) 4_556 4_556 ?
N8B Mn2 N9A 135.0(8) 7_565 4_556 ?
N5 Mn2 N9A 91.7(6) 6_557 4_556 ?
N4 Mn2 N9A 105.1(6) . 4_556 ?
N9B Mn2 N8A 130.7(8) 4_556 7_565 ?
N8B Mn2 N8A 23.3(7) 7_565 7_565 ?
N5 Mn2 N8A 108.8(6) 6_557 7_565 ?
N4 Mn2 N8A 89.2(6) . 7_565 ?
N9A Mn2 N8A 152.1(7) 4_556 7_565 ?
N9B Mn2 O3B 56.8(8) 4_556 5_576 ?
N8B Mn2 O3B 76.4(7) 7_565 5_576 ?
N5 Mn2 O3B 164.3(5) 6_557 5_576 ?
N4 Mn2 O3B 91.9(5) . 5_576 ?
N9A Mn2 O3B 78.5(6) 4_556 5_576 ?
N8A Mn2 O3B 77.2(5) 7_565 5_576 ?
N9B Mn2 O3A 76.3(6) 4_556 . ?
N8B Mn2 O3A 55.0(7) 7_565 . ?
N5 Mn2 O3A 88.5(5) 6_557 . ?
N4 Mn2 O3A 165.5(4) . . ?
N9A Mn2 O3A 83.8(6) 4_556 . ?
N8A Mn2 O3A 78.2(6) 7_565 . ?
O3B Mn2 O3A 78.4(5) 5_576 . ?
C3 Mo1 C2 70.5(4) . . ?
C3 Mo1 C5 119.5(7) . . ?
C2 Mo1 C5 73.8(6) . . ?
C3 Mo1 C1 123.1(6) . . ?
C2 Mo1 C1 79.0(5) . . ?
C5 Mo1 C1 95.0(4) . . ?
C3 Mo1 C7 76.2(6) . . ?
C2 Mo1 C7 125.8(6) . . ?
C5 Mo1 C7 159.7(5) . . ?
C1 Mo1 C7 85.1(4) . . ?
C3 Mo1 C4 75.8(5) . . ?
C2 Mo1 C4 117.7(6) . . ?
C5 Mo1 C4 79.8(4) . . ?
C1 Mo1 C4 159.6(4) . . ?
C7 Mo1 C4 93.1(4) . . ?
C3 Mo1 C6 145.1(4) . . ?
C2 Mo1 C6 143.8(4) . . ?
C5 Mo1 C6 78.2(4) . . ?
C1 Mo1 C6 81.0(4) . . ?
C7 Mo1 C6 81.8(4) . . ?
C4 Mo1 C6 78.7(4) . . ?
C1 N1 Mn1 155.5(9) . . ?
C7 N2 Mn1 166.1(9) 3_566 . ?
C6 N3 Mn1 171.3(8) 5_576 . ?
C4 N4 Mn2 168.0(10) . . ?
C5 N5 Mn2 167.3(12) . 6_657 ?
C14B N6 C13A 55.9(14) . . ?
C14B N6 C8A 121.3(14) . . ?
C13A N6 C8A 122.5(16) . . ?
C14B N6 C8B 109.6(14) . . ?
C13A N6 C8B 131.5(16) . . ?
C8A N6 C8B 19.3(12) . . ?
C14B N6 C14A 48.6(12) . . ?
C13A N6 C14A 104.2(15) . . ?
C8A N6 C14A 101.0(14) . . ?
C8B N6 C14A 81.9(13) . . ?
C14B N6 C13B 104.5(14) . . ?
C13A N6 C13B 50.9(13) . . ?
C8A N6 C13B 86.4(14) . . ?
C8B N6 C13B 104.8(14) . . ?
C14A N6 C13B 151.9(13) . . ?
C14B N6 Mn1 113.6(10) . . ?
C13A N6 Mn1 108.4(12) . . ?
C8A N6 Mn1 119.2(10) . . ?
C8B N6 Mn1 118.8(10) . . ?
C14A N6 Mn1 96.1(8) . . ?
C13B N6 Mn1 103.9(9) . . ?
N8B N8A C3 75(2) . . ?
N8B N8A Mn2 62.3(18) . 7 ?
C3 N8A Mn2 133.8(18) . 7 ?
N8A N8B C3 62.5(19) . . ?
N8A N8B Mn2 94(2) . 7 ?
C3 N8B Mn2 151.6(18) . 7 ?
N9B N9A C2 65(2) . . ?
N9B N9A Mn2 62.9(17) . 4_546 ?
C2 N9A Mn2 127.4(15) . 4_546 ?
N9A N9B C2 76(2) . . ?
N9A N9B Mn2 95(2) . 4_546 ?
C2 N9B Mn2 169(2) . 4_546 ?
C12 O1 Mn1 116.2(6) . . ?
C10 O2 Mn1 110.8(7) . . ?
C9A O3A Mn2 117.7(13) 2_475 . ?
N6 C8B C9B 114.7(18) . . ?
O3B C9B C8B 108.8(19) . . ?
C9B O3B Mn2 121.0(14) . 5_576 ?

loop_
_geom_bond_atom_site_label_1
_geom_bond_atom_site_label_2
_geom_bond_distance
_geom_bond_site_symmetry_2
_geom_bond_publ_flag
C1 N1 1.159(12) . ?
C1 Mo1 2.144(9) . ?
C2 N9B 1.19(2) . ?
C2 N9A 1.28(2) . ?
C2 Mo1 2.111(13) . ?
C3 N8A 1.18(2) . ?
C3 N8B 1.28(3) . ?
C3 Mo1 2.080(13) . ?
C4 N4 1.126(12) . ?
C4 Mo1 2.163(9) . ?
C5 N5 1.164(14) . ?
C5 Mo1 2.126(11) . ?
C6 N3 1.158(12) 5_576 ?
C6 Mo1 2.167(9) . ?
C7 N2 1.162(13) 3_466 ?
C7 Mo1 2.149(10) . ?
C8A N6 1.47(2) . ?
C8A C9A 1.51(3) . ?
C9A O3A 1.44(3) 2_474 ?
C10 C14A 1.24(2) . ?
C10 O2 1.470(18) . ?
C10 C14B 1.68(3) . ?
C12 C13B 1.41(2) . ?
C12 O1 1.442(14) . ?
C12 C13A 1.62(3) . ?
C13B N6 1.66(2) . ?
C14B N6 1.43(2) . ?
C13A N6 1.43(2) . ?
C14A N6 1.64(2) . ?
Mn1 N2 2.152(9) . ?
Mn1 N1 2.161(9) . ?
Mn1 N3 2.190(9) . ?
Mn1 O1 2.248(8) . ?
Mn1 O2 2.290(9) . ?
Mn1 N6 2.357(9) . ?
Mn2 N9B 1.984(16) 4_556 ?
Mn2 N8B 2.02(2) 7_565 ?
Mn2 N5 2.064(10) 6_557 ?
Mn2 N4 2.122(9) . ?
Mn2 N9A 2.220(17) 4_556 ?
Mn2 N8A 2.270(17) 7_565 ?
Mn2 O3B 2.369(13) 5_576 ?
Mn2 O3A 2.442(14) . ?
N2 C7 1.162(13) 3_566 ?
N3 C6 1.158(12) 5_576 ?
N5 Mn2 2.064(10) 6_657 ?
N6 C8B 1.50(3) . ?
N8A N8B 0.90(2) . ?
N8A Mn2 2.270(17) 7 ?
N8B Mn2 2.02(2) 7 ?
N9A N9B 0.84(2) . ?
N9A Mn2 2.220(17) 4_546 ?
N9B Mn2 1.984(16) 4_546 ?
O3A C9A 1.44(3) 2_475 ?
C8B C9B 1.53(3) . ?
C9B O3B 1.40(2) . ?
O3B Mn2 2.369(13) 5_576 ?
